data_2221228
loop_
_publ_author_name
'\"Ozbek, F. Elif'
'Tercan, Bar\?i\,s'
'\,Sahin, Ertan'
'Necefo\(glu, Hacali'
'H\"okelek, Tuncer'

_publ_section_title
;
 Tetraaquabis(nicotinamide-\k<i>N</i>^1^)cobalt(II)
 bis(2-fluorobenzoate)
;
_journal_coeditor_code XU2482
_journal_issue 3
_journal_name_full 'Acta Crystallographica Section E'
_journal_page_first m341
_journal_page_last m342
_journal_paper_doi 10.1107/S1600536809006771
_journal_volume 65
_journal_year 2009
_chemical_formula_iupac '[Co (C6 H6 N2 O)2 (H2 O)4] (C7 H4 F O2)2'
_chemical_formula_moiety 'C12 H20 Co N4 O6 2+, 2(C7 H4 F O2 -)'
_chemical_formula_sum 'C26 H28 Co F2 N4 O10'
_chemical_formula_weight 653.45
_chemical_name_systematic
;
Tetraaquabis(nicotinamide-\k<i>N</i>^1^)cobalt(II) bis(2-fluorobenzoate)
;
_space_group_IT_number 2
_symmetry_cell_setting triclinic
_symmetry_space_group_name_Hall '-P 1'
_symmetry_space_group_name_H-M 'P -1'
_atom_sites_solution_hydrogens geom
_atom_sites_solution_primary direct
_atom_sites_solution_secondary difmap
_audit_creation_method SHELXL-97
_cell_angle_alpha 82.160(2)
_cell_angle_beta 77.275(3)
_cell_angle_gamma 63.740(3)
_cell_formula_units_Z 1
_cell_length_a 7.2913(2)
_cell_length_b 7.4522(4)
_cell_length_c 14.4853(5)
_cell_measurement_reflns_used 4045
_cell_measurement_temperature 294(2)
_cell_measurement_theta_max 26.3714
_cell_measurement_theta_min 2.8861
_cell_volume 687.83(5)
_computing_cell_refinement 'CrystalClear (Rigaku/MSC, 2005)'
_computing_data_collection 'CrystalClear (Rigaku/MSC, 2005)'
_computing_data_reduction 'CrystalClear (Rigaku/MSC, 2005)'
_computing_molecular_graphics 'Mercury (Macrae <i>et al.</i>,  2006)'
_computing_publication_material 'WinGX (Farrugia, 1999)'
_computing_structure_refinement 'SHELXL97 (Sheldrick, 2008)'
_computing_structure_solution 'SHELXS97 (Sheldrick, 2008)'
_diffrn_ambient_temperature 294(2)
_diffrn_measured_fraction_theta_full 0.994
_diffrn_measured_fraction_theta_max 0.994
_diffrn_measurement_device_type 'Rigaku R-AXIS RAPID-S'
_diffrn_measurement_method \w
_diffrn_radiation_monochromator graphite
_diffrn_radiation_source 'fine-focus sealed tube'
_diffrn_radiation_type MoK\a
_diffrn_radiation_wavelength 0.71073
_diffrn_reflns_av_R_equivalents 0.0440
_diffrn_reflns_av_sigmaI/netI 0.0318
_diffrn_reflns_limit_h_max 9
_diffrn_reflns_limit_h_min -9
_diffrn_reflns_limit_k_max 9
_diffrn_reflns_limit_k_min -8
_diffrn_reflns_limit_l_max 18
_diffrn_reflns_limit_l_min -18
_diffrn_reflns_number 14875
_diffrn_reflns_theta_full 26.41
_diffrn_reflns_theta_max 26.41
_diffrn_reflns_theta_min 2.89
_exptl_absorpt_coefficient_mu 0.703
_exptl_absorpt_correction_T_max 0.865
_exptl_absorpt_correction_T_min 0.807
_exptl_absorpt_correction_type multi-scan
_exptl_absorpt_process_details '(Blessing, 1995)'
_exptl_crystal_colour pink
_exptl_crystal_density_diffrn 1.578
_exptl_crystal_density_method 'not measured'
_exptl_crystal_description prism
_exptl_crystal_F_000 337
_exptl_crystal_size_max 0.35
_exptl_crystal_size_mid 0.25
_exptl_crystal_size_min 0.20
_refine_diff_density_max 1.369
_refine_diff_density_min -0.423
_refine_ls_extinction_method none
_refine_ls_goodness_of_fit_ref 1.076
_refine_ls_hydrogen_treatment mixed
_refine_ls_matrix_type full
_refine_ls_number_parameters 220
_refine_ls_number_reflns 2817
_refine_ls_number_restraints 10
_refine_ls_restrained_S_all 1.512
_refine_ls_R_factor_all 0.0443
_refine_ls_R_factor_gt 0.0421
_refine_ls_shift/su_max 0.000
_refine_ls_shift/su_mean 0.000
_refine_ls_structure_factor_coef Fsqd
_refine_ls_weighting_details 'calc w=1/[\s^2^(Fo^2^)+(0.0649P)^2^+0.4285P] where P=(Fo^2^+2Fc^2^)/3'
_refine_ls_weighting_scheme calc
_refine_ls_wR_factor_gt 0.1164
_refine_ls_wR_factor_ref 0.1215
_reflns_number_gt 2679
_reflns_number_total 2817
_reflns_threshold_expression I>2\s(I)
_cod_data_source_file xu2482.cif
_cod_data_source_block I
_cod_database_code 2221228
_cod_database_fobs_code 2221228

loop_
_symmetry_equiv_pos_as_xyz
'x, y, z'
'-x, -y, -z'

loop_
_atom_site_type_symbol
_atom_site_label
_atom_site_fract_x
_atom_site_fract_y
_atom_site_fract_z
_atom_site_U_iso_or_equiv
_atom_site_adp_type
_atom_site_calc_flag
_atom_site_refinement_flags
_atom_site_occupancy
_atom_site_disorder_assembly
_atom_site_disorder_group
Co Co1 0.5000 0.5000 0.5000 0.0306(2) Uani d S 1 . .
F F1 0.6929(4) 0.9615(4) 0.85873(18) 0.0632(7) Uani d . 1 . .
O O1 0.2777(4) 0.4281(5) 0.97121(18) 0.0544(7) Uani d . 1 . .
O O2 0.9068(4) 0.8007(4) 0.68460(17) 0.0433(6) Uani d . 1 . .
O O3 0.7033(4) 0.9537(4) 0.57755(17) 0.0414(6) Uani d . 1 . .
O O4 0.6387(4) 0.7065(4) 0.46282(17) 0.0398(6) Uani d D 1 . .
H H41 0.695(6) 0.741(6) 0.504(3) 0.057(13) Uiso d D 1 . .
H H42 0.529(7) 0.818(6) 0.449(4) 0.10(2) Uiso d D 1 . .
O O5 0.7856(4) 0.2570(4) 0.46679(18) 0.0450(6) Uani d D 1 . .
H H51 0.896(5) 0.227(7) 0.419(3) 0.070(15) Uiso d D 1 . .
H H52 0.799(7) 0.140(5) 0.499(3) 0.053(12) Uiso d D 1 . .
N N1 0.5506(4) 0.4540(4) 0.64340(18) 0.0334(6) Uani d . 1 . .
N N2 0.0471(5) 0.5743(5) 0.8720(2) 0.0460(8) Uani d D 1 . .
H H21 -0.056(5) 0.588(6) 0.918(2) 0.047(11) Uiso d D 1 . .
H H22 0.019(6) 0.640(5) 0.819(2) 0.041(10) Uiso d D 1 . .
C C1 0.3949(5) 0.4742(5) 0.7168(2) 0.0337(7) Uani d . 1 . .
H H1 0.2679 0.4926 0.7042 0.040 Uiso calc R 1 . .
C C2 0.4139(5) 0.4691(5) 0.8104(2) 0.0348(7) Uani d . 1 . .
C C3 0.6044(6) 0.4392(5) 0.8293(2) 0.0393(8) Uani d . 1 . .
H H3 0.6229 0.4340 0.8913 0.047 Uiso calc R 1 . .
C C4 0.7650(5) 0.4175(5) 0.7546(3) 0.0408(8) Uani d . 1 . .
H H4 0.8937 0.3981 0.7654 0.049 Uiso calc R 1 . .
C C5 0.7332(5) 0.4248(5) 0.6634(2) 0.0380(7) Uani d . 1 . .
H H5 0.8434 0.4089 0.6135 0.046 Uiso calc R 1 . .
C C6 0.2384(6) 0.4906(6) 0.8914(2) 0.0393(8) Uani d . 1 . .
C C7 0.7326(5) 0.8934(5) 0.6617(2) 0.0326(7) Uani d . 1 . .
C C8 0.5407(5) 0.9340(5) 0.7363(2) 0.0330(7) Uani d . 1 . .
C C9 0.3610(5) 0.9450(5) 0.7114(3) 0.0381(7) Uani d . 1 . .
H H9 0.3613 0.9304 0.6486 0.046 Uiso calc R 1 . .
C C10 0.1833(6) 0.9768(6) 0.7779(3) 0.0474(9) Uani d . 1 . .
H H10 0.0663 0.9813 0.7601 0.057 Uiso calc R 1 . .
C C11 0.1798(7) 1.0021(7) 0.8708(3) 0.0572(11) Uani d . 1 . .
H H11 0.0593 1.0261 0.9155 0.069 Uiso calc R 1 . .
C C12 0.3539(7) 0.9920(7) 0.8980(3) 0.0544(10) Uani d . 1 . .
H H12 0.3526 1.0070 0.9609 0.065 Uiso calc R 1 . .
C C13 0.5296(6) 0.9593(6) 0.8305(2) 0.0411(8) Uani d . 1 . .

loop_
_atom_site_aniso_label
_atom_site_aniso_U_11
_atom_site_aniso_U_22
_atom_site_aniso_U_33
_atom_site_aniso_U_12
_atom_site_aniso_U_13
_atom_site_aniso_U_23
Co1 0.0292(3) 0.0361(4) 0.0231(3) -0.0124(3) -0.0019(2) -0.0010(2)
F1 0.0543(14) 0.0868(19) 0.0507(14) -0.0276(14) -0.0144(11) -0.0109(13)
O1 0.0510(16) 0.084(2) 0.0263(13) -0.0306(15) -0.0069(11) 0.0080(13)
O2 0.0319(12) 0.0595(16) 0.0341(13) -0.0166(11) -0.0066(10) 0.0025(11)
O3 0.0418(13) 0.0504(14) 0.0300(12) -0.0196(11) -0.0077(10) 0.0065(10)
O4 0.0449(14) 0.0440(14) 0.0350(13) -0.0226(12) -0.0102(11) 0.0017(10)
O5 0.0385(14) 0.0435(14) 0.0371(14) -0.0100(11) 0.0063(11) 0.0005(11)
N1 0.0340(14) 0.0389(15) 0.0252(13) -0.0145(12) -0.0041(10) -0.0003(11)
N2 0.0397(17) 0.063(2) 0.0298(16) -0.0209(15) -0.0032(13) 0.0059(14)
C1 0.0331(16) 0.0400(17) 0.0272(15) -0.0151(14) -0.0060(12) -0.0001(13)
C2 0.0388(17) 0.0374(17) 0.0269(15) -0.0161(14) -0.0057(13) 0.0014(13)
C3 0.0453(19) 0.0452(19) 0.0297(16) -0.0196(16) -0.0137(14) 0.0028(14)
C4 0.0348(17) 0.047(2) 0.0424(19) -0.0175(15) -0.0128(14) 0.0020(15)
C5 0.0325(16) 0.0429(18) 0.0353(17) -0.0147(14) -0.0032(13) -0.0005(14)
C6 0.048(2) 0.048(2) 0.0246(16) -0.0241(17) -0.0045(14) 0.0009(14)
C7 0.0362(17) 0.0342(16) 0.0306(16) -0.0177(14) -0.0068(13) -0.0004(12)
C8 0.0335(16) 0.0317(16) 0.0322(16) -0.0137(13) -0.0052(13) 0.0012(12)
C9 0.0386(18) 0.0392(18) 0.0396(18) -0.0188(15) -0.0092(14) 0.0000(14)
C10 0.0323(18) 0.050(2) 0.060(2) -0.0193(16) -0.0063(16) 0.0021(18)
C11 0.042(2) 0.068(3) 0.052(2) -0.022(2) 0.0101(18) -0.008(2)
C12 0.051(2) 0.070(3) 0.035(2) -0.022(2) 0.0032(17) -0.0094(18)
C13 0.0383(18) 0.047(2) 0.0354(18) -0.0158(16) -0.0067(14) -0.0024(15)

loop_
_atom_type_symbol
_atom_type_description
_atom_type_scat_dispersion_real
_atom_type_scat_dispersion_imag
_atom_type_scat_source
C C 0.0033 0.0016 'International Tables Vol C Tables 4.2.6.8 and 6.1.1.4'
H H 0.0000 0.0000 'International Tables Vol C Tables 4.2.6.8 and 6.1.1.4'
N N 0.0061 0.0033 'International Tables Vol C Tables 4.2.6.8 and 6.1.1.4'
O O 0.0106 0.0060 'International Tables Vol C Tables 4.2.6.8 and 6.1.1.4'
F F 0.0171 0.0103 'International Tables Vol C Tables 4.2.6.8 and 6.1.1.4'
Co Co 0.3494 0.9721 'International Tables Vol C Tables 4.2.6.8 and 6.1.1.4'

loop_
_geom_angle_atom_site_label_1
_geom_angle_atom_site_label_2
_geom_angle_atom_site_label_3
_geom_angle_site_symmetry_1
_geom_angle_site_symmetry_3
_geom_angle
_geom_angle_publ_flag
O4 Co1 O4 2_666 . 180.0 ?
O4 Co1 N1 2_666 . 86.31(10) ?
O4 Co1 N1 . . 93.69(10) yes
O4 Co1 N1 2_666 2_666 93.69(10) ?
O4 Co1 N1 . 2_666 86.31(10) yes
O5 Co1 O4 2_666 2_666 91.75(12) ?
O5 Co1 O4 . 2_666 88.25(12) ?
O5 Co1 O4 2_666 . 88.25(12) yes
O5 Co1 O4 . . 91.75(12) yes
O5 Co1 O5 2_666 . 180.0 ?
O5 Co1 N1 2_666 . 92.59(11) yes
O5 Co1 N1 . . 87.41(11) yes
O5 Co1 N1 2_666 2_666 87.41(11) ?
O5 Co1 N1 . 2_666 92.59(11) ?
N1 Co1 N1 . 2_666 180.0000(10) ?
Co1 O4 H41 . . 124(3) ?
Co1 O4 H42 . . 101(4) ?
H41 O4 H42 . . 106(3) ?
Co1 O5 H51 . . 136(3) ?
Co1 O5 H52 . . 116(3) ?
H51 O5 H52 . . 107(3) ?
C1 N1 Co1 . . 121.3(2) ?
C5 N1 C1 . . 117.3(3) ?
C5 N1 Co1 . . 121.1(2) ?
C6 N2 H21 . . 118(3) ?
C6 N2 H22 . . 122(3) ?
H21 N2 H22 . . 118(4) ?
N1 C1 C2 . . 123.3(3) ?
N1 C1 H1 . . 118.3 ?
C2 C1 H1 . . 118.3 ?
C1 C2 C3 . . 118.4(3) ?
C1 C2 C6 . . 122.5(3) ?
C3 C2 C6 . . 119.1(3) ?
C2 C3 H3 . . 120.6 ?
C4 C3 C2 . . 118.7(3) ?
C4 C3 H3 . . 120.6 ?
C3 C4 C5 . . 119.3(3) ?
C3 C4 H4 . . 120.3 ?
C5 C4 H4 . . 120.3 ?
N1 C5 C4 . . 123.0(3) ?
N1 C5 H5 . . 118.5 ?
C4 C5 H5 . . 118.5 ?
O1 C6 N2 . . 123.5(3) ?
O1 C6 C2 . . 119.1(3) ?
N2 C6 C2 . . 117.3(3) ?
O2 C7 O3 . . 124.3(3) ?
O2 C7 C8 . . 119.3(3) ?
O3 C7 C8 . . 116.3(3) ?
C9 C8 C7 . . 119.6(3) ?
C13 C8 C7 . . 123.9(3) ?
C13 C8 C9 . . 116.5(3) ?
C8 C9 H9 . . 119.2 ?
C10 C9 C8 . . 121.5(3) ?
C10 C9 H9 . . 119.2 ?
C9 C10 H10 . . 120.1 ?
C11 C10 C9 . . 119.7(4) ?
C11 C10 H10 . . 120.1 ?
C10 C11 C12 . . 120.4(4) ?
C10 C11 H11 . . 119.8 ?
C12 C11 H11 . . 119.8 ?
C11 C12 H12 . . 120.6 ?
C13 C12 C11 . . 118.8(4) ?
C13 C12 H12 . . 120.6 ?
F1 C13 C12 . . 117.1(3) ?
F1 C13 C8 . . 119.8(3) ?
C12 C13 C8 . . 123.0(4) ?

loop_
_geom_bond_atom_site_label_1
_geom_bond_atom_site_label_2
_geom_bond_site_symmetry_2
_geom_bond_distance
_geom_bond_publ_flag
Co1 O4 2_666 2.143(3) ?
Co1 O4 . 2.143(3) yes
Co1 O5 2_666 2.075(3) ?
Co1 O5 . 2.075(3) yes
Co1 N1 . 2.145(3) yes
Co1 N1 2_666 2.145(3) ?
F1 C13 . 1.348(4) ?
O1 C6 . 1.232(4) ?
O2 C7 . 1.244(4) ?
O3 C7 . 1.270(4) ?
O4 H41 . 0.91(5) ?
O4 H42 . 0.90(3) ?
O5 H51 . 0.90(4) ?
O5 H52 . 0.91(2) ?
N1 C1 . 1.342(4) ?
N1 C5 . 1.342(4) ?
N2 C6 . 1.330(5) ?
N2 H21 . 0.87(2) ?
N2 H22 . 0.87(2) ?
C1 H1 . 0.9300 ?
C2 C1 . 1.387(4) ?
C2 C3 . 1.390(5) ?
C3 H3 . 0.9300 ?
C4 C3 . 1.375(5) ?
C4 H4 . 0.9300 ?
C5 C4 . 1.381(5) ?
C5 H5 . 0.9300 ?
C6 C2 . 1.499(5) ?
C7 C8 . 1.505(5) ?
C8 C9 . 1.399(5) ?
C8 C13 . 1.384(5) ?
C9 C10 . 1.379(5) ?
C9 H9 . 0.9300 ?
C10 H10 . 0.9300 ?
C11 C10 . 1.377(6) ?
C11 H11 . 0.9300 ?
C12 C11 . 1.378(6) ?
C12 C13 . 1.376(5) ?
C12 H12 . 0.9300 ?

loop_
_geom_hbond_atom_site_label_D
_geom_hbond_atom_site_label_H
_geom_hbond_atom_site_label_A
_geom_hbond_site_symmetry_A
_geom_hbond_distance_DH
_geom_hbond_distance_HA
_geom_hbond_distance_DA
_geom_hbond_angle_DHA
_geom_hbond_publ_flag
N2 H21 O1 2_567 0.87(2) 2.04(3) 2.902(5) 171(4) yes
N2 H22 F1 1_455 0.87(2) 2.54(4) 2.916(5) 107(2) yes
N2 H22 O2 1_455 0.87(2) 2.26(3) 3.116(5) 172(4) yes
O4 H41 O3 . 0.91(5) 2.06(4) 2.885(4) 151(4) yes
O4 H42 O3 2_676 0.90(3) 1.86(5) 2.761(4) 178(5) yes
O5 H51 O2 2_766 0.90(4) 1.80(4) 2.695(4) 172(4) yes
O5 H52 O3 1_545 0.91(2) 1.95(4) 2.798(4) 156(4) yes

loop_
_geom_torsion_atom_site_label_1
_geom_torsion_atom_site_label_2
_geom_torsion_atom_site_label_3
_geom_torsion_atom_site_label_4
_geom_torsion_site_symmetry_1
_geom_torsion_site_symmetry_2
_geom_torsion_site_symmetry_3
_geom_torsion_site_symmetry_4
_geom_torsion
_geom_torsion_publ_flag
O4 Co1 N1 C1 2_666 . . . -51.9(3) ?
O4 Co1 N1 C1 . . . . 128.1(3) ?
O4 Co1 N1 C5 2_666 . . . 135.3(3) ?
O4 Co1 N1 C5 . . . . -44.7(3) ?
O5 Co1 N1 C1 2_666 . . . 39.7(3) ?
O5 Co1 N1 C1 . . . . -140.3(3) ?
O5 Co1 N1 C5 2_666 . . . -133.1(3) ?
O5 Co1 N1 C5 . . . . 46.9(3) ?
Co1 N1 C1 C2 . . . . -172.2(3) ?
C5 N1 C1 C2 . . . . 0.9(5) ?
Co1 N1 C5 C4 . . . . 172.4(3) ?
C1 N1 C5 C4 . . . . -0.8(5) ?
C3 C2 C1 N1 . . . . -0.8(5) ?
C6 C2 C1 N1 . . . . -179.5(3) ?
C1 C2 C3 C4 . . . . 0.5(5) ?
C6 C2 C3 C4 . . . . 179.3(3) ?
C5 C4 C3 C2 . . . . -0.4(5) ?
N1 C5 C4 C3 . . . . 0.5(6) ?
O1 C6 C2 C1 . . . . 158.9(4) ?
O1 C6 C2 C3 . . . . -19.9(5) ?
N2 C6 C2 C1 . . . . -20.0(5) ?
N2 C6 C2 C3 . . . . 161.2(3) ?
O2 C7 C8 C9 . . . . -149.0(3) ?
O2 C7 C8 C13 . . . . 30.0(5) ?
O3 C7 C8 C9 . . . . 29.2(4) ?
O3 C7 C8 C13 . . . . -151.7(3) ?
C7 C8 C9 C10 . . . . 178.3(3) ?
C13 C8 C9 C10 . . . . -0.8(5) ?
C7 C8 C13 F1 . . . . 4.5(5) ?
C7 C8 C13 C12 . . . . -178.5(4) ?
C9 C8 C13 F1 . . . . -176.4(3) ?
C9 C8 C13 C12 . . . . 0.5(6) ?
C8 C9 C10 C11 . . . . 1.1(6) ?
C12 C11 C10 C9 . . . . -1.2(7) ?
C11 C12 C13 F1 . . . . 176.4(4) ?
C11 C12 C13 C8 . . . . -0.6(7) ?
C13 C12 C11 C10 . . . . 1.0(7) ?
